data_4518206
loop_
_publ_author_name
'D\;abrowa, Kajetan'
'Niedba\/la, Patryk'
'Pawlak, Marcin'
'Lindner, Marcin'
'Ignacak, Wiktor'
'Jurczak, Janusz'

_publ_section_title
;
 Tuning Anion-Binding Properties of 22-Membered Unclosed Cryptands by
 Structural Modification of the Lariat Arm.
;
_journal_issue 45
_journal_name_full 'ACS omega'
_journal_page_first 29601
_journal_page_last 29608
_journal_paper_doi 10.1021/acsomega.0c04660
_journal_volume 5
_journal_year 2020
_chemical_formula_sum 'C50 H65 N12 O17'
_chemical_formula_weight 1106.14
_space_group_IT_number 14
_space_group_name_Hall '-P 2ybc'
_space_group_name_H-M_alt 'P 1 21/c 1'
_symmetry_cell_setting monoclinic
_symmetry_space_group_name_H-M 'P 1 21/c 1'
_atom_sites_solution_hydrogens geom
_atom_sites_solution_primary direct
_atom_sites_solution_secondary difmap
_audit_creation_method SHELXL-97
_cell_angle_alpha 90.00
_cell_angle_beta 90.899(3)
_cell_angle_gamma 90.00
_cell_formula_units_Z 2
_cell_length_a 8.5352(3)
_cell_length_b 20.3585(7)
_cell_length_c 15.2562(5)
_cell_measurement_reflns_used 30932
_cell_measurement_temperature 104(2)
_cell_measurement_theta_max 28.71
_cell_measurement_theta_min 2.67
_cell_volume 2650.65(16)
_computing_cell_refinement
;
CrysAlis RED, Oxford Diffraction Ltd.,
Version 1.171.28cycle4 beta (release 11-11-2005 CrysAlis171 .NET)
(compiled Nov 11 2005,15:50:43)
;
_computing_data_collection
;
CrysAlis CCD, Oxford Diffraction Ltd.,
Version 1.171.28cycle4 beta (release 11-11-2005 CrysAlis171 .NET)
(compiled Nov 11 2005,15:50:43)
;
_computing_data_reduction
;
CrysAlis RED, Oxford Diffraction Ltd.,
Version 1.171.28cycle4 beta (release 11-11-2005 CrysAlis171 .NET)
(compiled Nov 11 2005,15:50:43)
;
_computing_molecular_graphics Diamond
_computing_publication_material SHELXTL-97
_computing_structure_refinement 'SHELXL-97 (Sheldrick, 1997)'
_computing_structure_solution 'SHELXS-97 (Sheldrick, 1990)'
_diffrn_ambient_temperature 104(2)
_diffrn_detector_area_resol_mean 8.6479
_diffrn_measured_fraction_theta_full 0.987
_diffrn_measured_fraction_theta_max 0.945
_diffrn_measurement_device_type KM4CCD
_diffrn_measurement_method 'omega scan'
_diffrn_radiation_monochromator graphite
_diffrn_radiation_source 'fine-focus sealed tube'
_diffrn_radiation_type MoK\a
_diffrn_radiation_wavelength 0.71073
_diffrn_reflns_av_R_equivalents 0.0228
_diffrn_reflns_av_sigmaI/netI 0.0464
_diffrn_reflns_limit_h_max 10
_diffrn_reflns_limit_h_min -11
_diffrn_reflns_limit_k_max 27
_diffrn_reflns_limit_k_min -26
_diffrn_reflns_limit_l_max 20
_diffrn_reflns_limit_l_min -19
_diffrn_reflns_number 30932
_diffrn_reflns_theta_full 28.00
_diffrn_reflns_theta_max 28.71
_diffrn_reflns_theta_min 2.67
_diffrn_standards_decay_% 2
_diffrn_standards_number '1 frame'
_exptl_absorpt_coefficient_mu 0.106
_exptl_absorpt_correction_T_max 0.98
_exptl_absorpt_correction_T_min 0.96
_exptl_absorpt_correction_type multi-scan
_exptl_absorpt_process_details
;
CrysAlis RED, Oxford Diffraction Ltd.,
Version 1.171.28cycle4 beta (release 11-11-2005 CrysAlis171 .NET)
(compiled Nov 11 2005,15:50:43)
Empirical absorption correction using spherical harmonics,
 implemented in SCALE3 ABSPACK scaling algorithm.
;
_exptl_crystal_colour colourless
_exptl_crystal_density_diffrn 1.386
_exptl_crystal_density_method 'not measured'
_exptl_crystal_description prismatic
_exptl_crystal_F_000 1170
_exptl_crystal_size_max 0.56
_exptl_crystal_size_mid 0.35
_exptl_crystal_size_min 0.14
_refine_diff_density_max 0.247
_refine_diff_density_min -0.211
_refine_diff_density_rms 0.037
_refine_ls_extinction_coef 0.0027(4)
_refine_ls_extinction_expression Fc^*^=kFc[1+0.001xFc^2^\l^3^/sin(2\q)]^-1/4^
_refine_ls_extinction_method SHELXL
_refine_ls_goodness_of_fit_ref 0.903
_refine_ls_hydrogen_treatment mixed
_refine_ls_matrix_type full
_refine_ls_number_parameters 491
_refine_ls_number_reflns 6487
_refine_ls_number_restraints 0
_refine_ls_restrained_S_all 0.903
_refine_ls_R_factor_all 0.0513
_refine_ls_R_factor_gt 0.0306
_refine_ls_shift/su_max 0.001
_refine_ls_shift/su_mean 0.000
_refine_ls_structure_factor_coef Fsqd
_refine_ls_weighting_details 'calc w=1/[\s^2^(Fo^2^)+(0.0395P)^2^+0.0000P] where P=(Fo^2^+2Fc^2^)/3'
_refine_ls_weighting_scheme calc
_refine_ls_wR_factor_gt 0.0657
_refine_ls_wR_factor_ref 0.0680
_reflns_number_gt 4364
_reflns_number_total 6487
_reflns_threshold_expression >2sigma(I)
_cod_data_source_file UC_1.CIF
_cod_data_source_block UC_1
_cod_depositor_comments
;
The following automatic conversions were performed:

data item '_symmetry_cell_setting' value 'Monoclinic' was changed to
'monoclinic' in accordance with the
/home/data/users/saulius/crontab/automatic-downloads/rss-feeds/ACS/lib/dictionaries/cif_core.dic
dictionary named 'cif_core.dic' version 2.4.2 last updated on
2011-04-26.

Automatic conversion script
Id: cif_fix_values 7556 2019-12-06 15:28:31Z antanas 

 Adding full bibliography for 4518204--4518207.cif.
;
_cod_original_sg_symbol_H-M P21/c
_cod_database_code 4518206

loop_
_symmetry_equiv_pos_as_xyz
'x, y, z'
'-x, y+1/2, -z+1/2'
'-x, -y, -z'
'x, -y-1/2, z-1/2'

loop_
_atom_site_label
_atom_site_type_symbol
_atom_site_fract_x
_atom_site_fract_y
_atom_site_fract_z
_atom_site_U_iso_or_equiv
_atom_site_adp_type
_atom_site_occupancy
_atom_site_symmetry_multiplicity
_atom_site_calc_flag
_atom_site_refinement_flags
_atom_site_disorder_assembly
_atom_site_disorder_group
O1 O 0.66921(8) 0.71851(3) 0.26630(4) 0.01714(17) Uani 1 1 d . . .
O2 O 0.91336(8) 0.82436(4) 0.13575(5) 0.02126(18) Uani 1 1 d . . .
O3 O 0.54860(9) 1.02430(4) 0.16271(5) 0.02419(18) Uani 1 1 d . . .
O4 O 0.20378(8) 0.98064(4) 0.57174(5) 0.02384(18) Uani 1 1 d . . .
O5 O -0.04122(8) 0.82083(4) 0.52056(5) 0.02235(18) Uani 1 1 d . . .
O6 O 0.19587(8) 0.69983(3) 0.41576(4) 0.01715(17) Uani 1 1 d . . .
O7 O 0.51920(8) 0.71932(3) 0.51154(4) 0.01901(17) Uani 1 1 d . . .
N1 N 0.48951(10) 0.65810(4) 0.38885(5) 0.01430(19) Uani 1 1 d . . .
N2 N 0.82853(10) 0.83701(4) 0.27470(6) 0.0163(2) Uani 1 1 d . . .
N3 N 0.64365(10) 0.95734(4) 0.26944(6) 0.0188(2) Uani 1 1 d . . .
N4 N 0.39560(10) 0.97732(4) 0.36823(6) 0.01691(19) Uani 1 1 d . . .
N5 N 0.38294(10) 0.90870(4) 0.52104(6) 0.0187(2) Uani 1 1 d . . .
N6 N 0.20611(10) 0.78567(4) 0.55075(5) 0.0165(2) Uani 1 1 d . . .
C1 C 0.27789(11) 0.73489(5) 0.35455(6) 0.0155(2) Uani 1 1 d . . .
C2 C 0.42935(11) 0.71171(5) 0.33871(6) 0.0136(2) Uani 1 1 d . . .
C3 C 0.51945(11) 0.74275(5) 0.27581(6) 0.0146(2) Uani 1 1 d . . .
C4 C 0.45999(13) 0.79558(5) 0.22863(7) 0.0182(2) Uani 1 1 d . . .
C5 C 0.31173(13) 0.81842(6) 0.24652(7) 0.0204(2) Uani 1 1 d . . .
C6 C 0.21985(13) 0.78916(5) 0.30964(7) 0.0192(2) Uani 1 1 d . . .
C7 C 0.75428(13) 0.73918(5) 0.19067(7) 0.0181(2) Uani 1 1 d . . .
C8 C 0.83818(11) 0.80452(5) 0.19876(7) 0.0159(2) Uani 1 1 d . . .
C9 C 0.89527(12) 0.90252(5) 0.28552(7) 0.0180(2) Uani 1 1 d . . .
C10 C 0.80227(12) 0.95443(6) 0.23639(7) 0.0187(2) Uani 1 1 d . . .
C11 C 0.53410(12) 0.99580(5) 0.23389(7) 0.0173(2) Uani 1 1 d . . .
C12 C 0.39122(12) 1.00535(5) 0.28877(7) 0.0177(2) Uani 1 1 d . . .
C13 C 0.27991(12) 0.99161(5) 0.42312(7) 0.0182(2) Uani 1 1 d . . .
C14 C 0.15696(13) 1.03353(5) 0.40132(8) 0.0226(3) Uani 1 1 d . . .
C15 C 0.15145(13) 1.05948(6) 0.31756(8) 0.0244(3) Uani 1 1 d . . .
C16 C 0.26980(13) 1.04553(5) 0.26004(8) 0.0217(3) Uani 1 1 d . . .
C17 C 0.28627(12) 0.96023(5) 0.51228(7) 0.0188(2) Uani 1 1 d . . .
C18 C 0.39066(13) 0.87120(6) 0.60167(7) 0.0196(2) Uani 1 1 d . . .
C19 C 0.24051(13) 0.83368(6) 0.61892(7) 0.0188(2) Uani 1 1 d . . .
C20 C 0.06912(12) 0.78267(5) 0.50814(6) 0.0165(2) Uani 1 1 d . . .
C21 C 0.05023(12) 0.72617(6) 0.44440(7) 0.0183(2) Uani 1 1 d . . .
C22 C 0.52686(11) 0.66539(5) 0.47398(7) 0.0151(2) Uani 1 1 d . . .
C23 C 0.57991(15) 0.60485(6) 0.52147(8) 0.0231(3) Uani 1 1 d . . .
O1S O 0.33846(10) 0.33275(4) 0.06102(5) 0.02200(18) Uani 1 1 d . . .
O1R O 0.12205(18) 0.56756(8) 0.61842(11) 0.0280(4) Uani 0.50 1 d P . .
H1R H 0.0584 0.5990 0.6186 0.042 Uiso 0.50 1 calc PR . .
C2R C 0.16613(18) 0.55768(8) 0.54288(13) 0.0505(4) Uani 1 1 d . . .
C3R C 0.03188(18) 0.53319(7) 0.48604(11) 0.0440(4) Uani 1 1 d . . .
H1N H 0.4872(13) 0.6178(6) 0.3670(7) 0.028(3) Uiso 1 1 d . . .
H2N H 0.7633(13) 0.8224(6) 0.3155(8) 0.026(3) Uiso 1 1 d . . .
H3N H 0.6240(13) 0.9424(6) 0.3228(8) 0.033(4) Uiso 1 1 d . . .
H4 H 0.5193(12) 0.8155(5) 0.1868(7) 0.013(3) Uiso 1 1 d . . .
H5 H 0.2700(12) 0.8546(5) 0.2146(7) 0.021(3) Uiso 1 1 d . . .
H5N H 0.4421(15) 0.8993(6) 0.4796(8) 0.036(4) Uiso 1 1 d . . .
H6 H 0.1158(13) 0.8059(5) 0.3209(7) 0.021(3) Uiso 1 1 d . . .
H6N H 0.2803(13) 0.7584(6) 0.5367(8) 0.027(3) Uiso 1 1 d . . .
H7A H 0.6854(13) 0.7408(5) 0.1382(7) 0.022(3) Uiso 1 1 d . . .
H7B H 0.8363(13) 0.7052(5) 0.1819(7) 0.020(3) Uiso 1 1 d . . .
H9A H 0.8984(12) 0.9123(5) 0.3497(7) 0.021(3) Uiso 1 1 d . . .
H9B H 1.0040(13) 0.9011(5) 0.2614(7) 0.017(3) Uiso 1 1 d . . .
H10A H 0.7990(12) 0.9447(5) 0.1727(7) 0.018(3) Uiso 1 1 d . . .
H10B H 0.8554(12) 0.9981(5) 0.2448(7) 0.017(3) Uiso 1 1 d . . .
H14 H 0.0765(13) 1.0418(5) 0.4448(7) 0.025(3) Uiso 1 1 d . . .
H15 H 0.0642(13) 1.0879(6) 0.3006(7) 0.027(3) Uiso 1 1 d . . .
H16 H 0.2715(13) 1.0640(6) 0.2031(8) 0.026(3) Uiso 1 1 d . . .
H18A H 0.4087(12) 0.9016(5) 0.6507(7) 0.021(3) Uiso 1 1 d . . .
H18B H 0.4775(13) 0.8417(5) 0.5966(7) 0.016(3) Uiso 1 1 d . . .
H19A H 0.1519(12) 0.8637(5) 0.6207(6) 0.013(3) Uiso 1 1 d . . .
H19B H 0.2520(11) 0.8115(5) 0.6755(7) 0.015(3) Uiso 1 1 d . . .
H21A H -0.0157(12) 0.7396(5) 0.3949(7) 0.018(3) Uiso 1 1 d . . .
H21B H 0.0012(12) 0.6898(5) 0.4751(7) 0.020(3) Uiso 1 1 d . . .
H23A H 0.5724(13) 0.5663(6) 0.4838(8) 0.029(3) Uiso 1 1 d . . .
H23B H 0.5114(13) 0.5981(6) 0.5708(8) 0.028(3) Uiso 1 1 d . . .
H23C H 0.6845(15) 0.6150(6) 0.5436(8) 0.037(4) Uiso 1 1 d . . .
H1SA H 0.3875(16) 0.2967(7) 0.0438(9) 0.048(4) Uiso 1 1 d . . .
H1SB H 0.2513(18) 0.3324(7) 0.0297(10) 0.055(5) Uiso 1 1 d . . .
H3RB H -0.0534(17) 0.5634(7) 0.4866(9) 0.055(4) Uiso 1 1 d . . .
H2RB H 0.2048(18) 0.5993(9) 0.5225(10) 0.071(5) Uiso 1 1 d . . .
H2RA H 0.2468(17) 0.5270(7) 0.5450(9) 0.053(4) Uiso 1 1 d . . .
H3RA H 0.0644(17) 0.5299(7) 0.4199(10) 0.062(5) Uiso 1 1 d . . .

loop_
_atom_site_aniso_label
_atom_site_aniso_U_11
_atom_site_aniso_U_22
_atom_site_aniso_U_33
_atom_site_aniso_U_23
_atom_site_aniso_U_13
_atom_site_aniso_U_12
O1 0.0147(4) 0.0202(4) 0.0166(4) 0.0020(3) 0.0040(3) 0.0021(3)
O2 0.0222(4) 0.0233(4) 0.0185(4) -0.0007(3) 0.0069(3) -0.0022(3)
O3 0.0303(4) 0.0195(4) 0.0229(4) 0.0050(3) 0.0030(3) 0.0045(3)
O4 0.0212(4) 0.0257(4) 0.0248(4) -0.0071(3) 0.0041(3) 0.0028(3)
O5 0.0170(4) 0.0237(4) 0.0264(4) -0.0025(3) 0.0011(3) 0.0045(3)
O6 0.0155(4) 0.0187(4) 0.0174(4) 0.0005(3) 0.0049(3) 0.0005(3)
O7 0.0238(4) 0.0172(4) 0.0160(4) -0.0025(3) -0.0013(3) 0.0017(3)
N1 0.0169(5) 0.0125(5) 0.0135(4) -0.0008(4) 0.0007(3) 0.0007(4)
N2 0.0146(5) 0.0185(5) 0.0157(5) -0.0007(4) 0.0026(4) 0.0004(4)
N3 0.0173(5) 0.0216(5) 0.0176(5) 0.0020(4) 0.0027(4) 0.0027(4)
N4 0.0159(5) 0.0137(4) 0.0211(5) -0.0023(4) 0.0005(4) -0.0007(4)
N5 0.0183(5) 0.0191(5) 0.0190(5) -0.0019(4) 0.0041(4) 0.0012(4)
N6 0.0157(5) 0.0169(5) 0.0170(5) -0.0022(4) 0.0010(4) 0.0030(4)
C1 0.0167(5) 0.0184(6) 0.0115(5) -0.0023(4) 0.0001(4) -0.0023(4)
C2 0.0167(5) 0.0133(5) 0.0108(5) -0.0023(4) -0.0024(4) -0.0001(4)
C3 0.0129(5) 0.0173(5) 0.0135(5) -0.0036(4) -0.0011(4) -0.0002(4)
C4 0.0183(6) 0.0223(6) 0.0141(5) 0.0038(5) 0.0016(4) -0.0022(5)
C5 0.0209(6) 0.0211(6) 0.0193(6) 0.0050(5) -0.0030(5) 0.0034(5)
C6 0.0147(6) 0.0232(6) 0.0198(6) 0.0007(5) 0.0001(4) 0.0036(5)
C7 0.0175(6) 0.0215(6) 0.0154(6) -0.0003(5) 0.0052(5) 0.0002(5)
C8 0.0121(5) 0.0187(6) 0.0168(5) 0.0017(4) 0.0006(4) 0.0039(4)
C9 0.0159(6) 0.0192(6) 0.0191(6) -0.0031(5) 0.0005(5) -0.0010(4)
C10 0.0175(6) 0.0200(6) 0.0189(6) -0.0013(5) 0.0037(4) 0.0002(5)
C11 0.0208(6) 0.0113(5) 0.0197(6) -0.0032(4) -0.0020(4) -0.0004(4)
C12 0.0188(6) 0.0121(5) 0.0220(6) -0.0027(4) -0.0022(4) -0.0016(4)
C13 0.0152(5) 0.0130(5) 0.0263(6) -0.0053(5) 0.0005(4) -0.0023(4)
C14 0.0167(6) 0.0185(6) 0.0327(7) -0.0037(5) 0.0041(5) -0.0008(5)
C15 0.0178(6) 0.0173(6) 0.0381(7) 0.0028(5) -0.0010(5) 0.0036(5)
C16 0.0217(6) 0.0161(6) 0.0274(7) 0.0017(5) -0.0025(5) 0.0000(5)
C17 0.0149(5) 0.0179(6) 0.0237(6) -0.0060(5) 0.0012(5) -0.0028(4)
C18 0.0195(6) 0.0211(6) 0.0180(6) -0.0039(5) -0.0017(5) 0.0015(5)
C19 0.0205(6) 0.0210(6) 0.0147(6) -0.0016(5) 0.0009(4) 0.0026(5)
C20 0.0163(5) 0.0180(5) 0.0153(5) 0.0036(4) 0.0042(4) -0.0010(5)
C21 0.0131(5) 0.0235(6) 0.0184(6) 0.0002(5) 0.0035(4) 0.0005(5)
C22 0.0133(5) 0.0172(6) 0.0147(5) 0.0005(4) 0.0018(4) -0.0004(4)
C23 0.0310(7) 0.0194(6) 0.0187(6) 0.0006(5) -0.0017(5) 0.0026(5)
O1S 0.0212(4) 0.0241(5) 0.0206(4) -0.0008(3) -0.0008(3) 0.0024(4)
O1R 0.0269(9) 0.0269(10) 0.0303(10) -0.0044(7) -0.0025(8) 0.0047(7)
C2R 0.0301(8) 0.0229(8) 0.0988(15) 0.0017(9) 0.0124(8) 0.0019(7)
C3R 0.0383(8) 0.0229(7) 0.0714(11) 0.0021(7) 0.0176(8) 0.0021(6)

loop_
_atom_type_symbol
_atom_type_description
_atom_type_scat_dispersion_real
_atom_type_scat_dispersion_imag
_atom_type_scat_source
C C 0.0033 0.0016 'International Tables Vol C Tables 4.2.6.8 and 6.1.1.4'
H H 0.0000 0.0000 'International Tables Vol C Tables 4.2.6.8 and 6.1.1.4'
N N 0.0061 0.0033 'International Tables Vol C Tables 4.2.6.8 and 6.1.1.4'
O O 0.0106 0.0060 'International Tables Vol C Tables 4.2.6.8 and 6.1.1.4'

loop_
_geom_angle_atom_site_label_1
_geom_angle_atom_site_label_2
_geom_angle_atom_site_label_3
_geom_angle
_geom_angle_site_symmetry_1
_geom_angle_site_symmetry_3
_geom_angle_publ_flag
C3 O1 C7 117.42(8) . . ?
C1 O6 C21 117.86(8) . . ?
C22 N1 C2 120.91(9) . . ?
C22 N1 H1N 118.1(8) . . ?
C2 N1 H1N 120.2(8) . . ?
C8 N2 C9 121.39(9) . . ?
C8 N2 H2N 119.1(8) . . ?
C9 N2 H2N 118.2(7) . . ?
C11 N3 C10 122.40(10) . . ?
C11 N3 H3N 115.7(8) . . ?
C10 N3 H3N 119.7(8) . . ?
C13 N4 C12 117.62(9) . . ?
C17 N5 C18 121.13(10) . . ?
C17 N5 H5N 118.8(9) . . ?
C18 N5 H5N 120.1(9) . . ?
C20 N6 C19 123.13(9) . . ?
C20 N6 H6N 119.2(8) . . ?
C19 N6 H6N 117.7(8) . . ?
O6 C1 C6 124.54(9) . . ?
O6 C1 C2 115.03(9) . . ?
C6 C1 C2 120.43(10) . . ?
C3 C2 C1 119.18(9) . . ?
C3 C2 N1 121.35(9) . . ?
C1 C2 N1 119.45(9) . . ?
O1 C3 C4 123.72(9) . . ?
O1 C3 C2 115.66(9) . . ?
C4 C3 C2 120.60(9) . . ?
C5 C4 C3 119.23(10) . . ?
C5 C4 H4 120.5(6) . . ?
C3 C4 H4 120.2(7) . . ?
C4 C5 C6 121.57(11) . . ?
C4 C5 H5 119.9(7) . . ?
C6 C5 H5 118.6(7) . . ?
C5 C6 C1 118.94(10) . . ?
C5 C6 H6 120.1(6) . . ?
C1 C6 H6 120.9(6) . . ?
O1 C7 C8 115.86(9) . . ?
O1 C7 H7A 111.1(6) . . ?
C8 C7 H7A 108.1(6) . . ?
O1 C7 H7B 105.6(6) . . ?
C8 C7 H7B 106.8(6) . . ?
H7A C7 H7B 109.1(9) . . ?
O2 C8 N2 123.61(10) . . ?
O2 C8 C7 118.39(9) . . ?
N2 C8 C7 117.99(9) . . ?
N2 C9 C10 112.43(9) . . ?
N2 C9 H9A 107.3(6) . . ?
C10 C9 H9A 110.6(6) . . ?
N2 C9 H9B 107.1(6) . . ?
C10 C9 H9B 108.6(6) . . ?
H9A C9 H9B 110.8(8) . . ?
N3 C10 C9 109.93(9) . . ?
N3 C10 H10A 109.6(6) . . ?
C9 C10 H10A 110.6(6) . . ?
N3 C10 H10B 109.9(6) . . ?
C9 C10 H10B 108.8(6) . . ?
H10A C10 H10B 107.9(9) . . ?
O3 C11 N3 123.66(10) . . ?
O3 C11 C12 121.39(9) . . ?
N3 C11 C12 114.89(9) . . ?
N4 C12 C16 123.21(10) . . ?
N4 C12 C11 115.96(9) . . ?
C16 C12 C11 120.63(10) . . ?
N4 C13 C14 123.13(10) . . ?
N4 C13 C17 117.25(9) . . ?
C14 C13 C17 119.62(10) . . ?
C15 C14 C13 118.07(11) . . ?
C15 C14 H14 123.2(7) . . ?
C13 C14 H14 118.7(7) . . ?
C16 C15 C14 119.68(11) . . ?
C16 C15 H15 121.2(7) . . ?
C14 C15 H15 119.1(7) . . ?
C15 C16 C12 118.17(11) . . ?
C15 C16 H16 121.6(7) . . ?
C12 C16 H16 120.2(7) . . ?
O4 C17 N5 123.36(10) . . ?
O4 C17 C13 120.75(10) . . ?
N5 C17 C13 115.87(9) . . ?
N5 C18 C19 112.65(9) . . ?
N5 C18 H18A 108.7(6) . . ?
C19 C18 H18A 107.9(6) . . ?
N5 C18 H18B 106.7(6) . . ?
C19 C18 H18B 110.8(6) . . ?
H18A C18 H18B 110.2(9) . . ?
N6 C19 C18 112.07(9) . . ?
N6 C19 H19A 107.1(6) . . ?
C18 C19 H19A 110.3(6) . . ?
N6 C19 H19B 109.7(6) . . ?
C18 C19 H19B 108.2(6) . . ?
H19A C19 H19B 109.5(8) . . ?
O5 C20 N6 124.16(10) . . ?
O5 C20 C21 120.12(9) . . ?
N6 C20 C21 115.65(9) . . ?
O6 C21 C20 113.42(9) . . ?
O6 C21 H21A 111.3(6) . . ?
C20 C21 H21A 109.8(6) . . ?
O6 C21 H21B 104.1(6) . . ?
C20 C21 H21B 108.1(6) . . ?
H21A C21 H21B 109.9(9) . . ?
O7 C22 N1 122.14(9) . . ?
O7 C22 C23 121.54(9) . . ?
N1 C22 C23 116.32(9) . . ?
C22 C23 H23A 111.2(7) . . ?
C22 C23 H23B 108.1(7) . . ?
H23A C23 H23B 108.0(10) . . ?
C22 C23 H23C 105.2(7) . . ?
H23A C23 H23C 115.3(10) . . ?
H23B C23 H23C 108.8(10) . . ?
H1SA O1S H1SB 103.3(13) . . ?
C2R O1R H1R 109.5 . . ?
O1R C2R C3R 110.50(14) . . ?
O1R C2R H2RB 105.6(10) . . ?
C3R C2R H2RB 111.5(10) . . ?
O1R C2R H2RA 108.3(9) . . ?
C3R C2R H2RA 110.7(9) . . ?
H2RB C2R H2RA 110.2(13) . . ?
C2R C3R C3R 113.83(18) . 3_566 ?
C2R C3R H3RB 110.8(9) . . ?
C3R C3R H3RB 107.2(9) 3_566 . ?
C2R C3R H3RA 111.2(8) . . ?
C3R C3R H3RA 108.3(9) 3_566 . ?
H3RB C3R H3RA 105.2(12) . . ?

loop_
_geom_bond_atom_site_label_1
_geom_bond_atom_site_label_2
_geom_bond_distance
_geom_bond_site_symmetry_2
_geom_bond_publ_flag
O1 C3 1.3800(11) . ?
O1 C7 1.4359(12) . ?
O2 C8 1.2322(12) . ?
O3 C11 1.2390(12) . ?
O4 C17 1.2294(12) . ?
O5 C20 1.2377(12) . ?
O6 C1 1.3756(12) . ?
O6 C21 1.4286(12) . ?
O7 C22 1.2406(12) . ?
N1 C22 1.3408(13) . ?
N1 C2 1.4240(13) . ?
N1 H1N 0.885(12) . ?
N2 C8 1.3376(13) . ?
N2 C9 1.4586(14) . ?
N2 H2N 0.893(12) . ?
N3 C11 1.3289(13) . ?
N3 C10 1.4533(14) . ?
N3 H3N 0.888(12) . ?
N4 C13 1.3367(13) . ?
N4 C12 1.3398(13) . ?
N5 C17 1.3400(13) . ?
N5 C18 1.4484(14) . ?
N5 H5N 0.838(13) . ?
N6 C20 1.3303(13) . ?
N6 C19 1.4538(13) . ?
N6 H6N 0.872(12) . ?
C1 C6 1.3874(15) . ?
C1 C2 1.4007(13) . ?
C2 C3 1.3910(14) . ?
C3 C4 1.3860(14) . ?
C4 C5 1.3795(15) . ?
C4 H4 0.916(11) . ?
C5 C6 1.3859(15) . ?
C5 H5 0.950(11) . ?
C6 H6 0.969(11) . ?
C7 C8 1.5150(15) . ?
C7 H7A 0.987(11) . ?
C7 H7B 0.995(11) . ?
C9 C10 1.5133(15) . ?
C9 H9A 0.999(11) . ?
C9 H9B 1.004(11) . ?
C10 H10A 0.991(11) . ?
C10 H10B 1.005(11) . ?
C11 C12 1.5026(15) . ?
C12 C16 1.3861(15) . ?
C13 C14 1.3889(15) . ?
C13 C17 1.5031(15) . ?
C14 C15 1.3829(16) . ?
C14 H14 0.976(11) . ?
C15 C16 1.3780(16) . ?
C15 H15 0.975(12) . ?
C16 H16 0.948(12) . ?
C18 C19 1.5186(15) . ?
C18 H18A 0.981(11) . ?
C18 H18B 0.958(11) . ?
C19 H19A 0.973(10) . ?
C19 H19B 0.977(11) . ?
C20 C21 1.5132(15) . ?
C21 H21A 0.974(11) . ?
C21 H21B 0.974(11) . ?
C22 C23 1.4964(15) . ?
C23 H23A 0.974(13) . ?
C23 H23B 0.970(12) . ?
C23 H23C 0.971(13) . ?
O1S H1SA 0.887(15) . ?
O1S H1SB 0.878(16) . ?
O1R C2R 1.234(2) . ?
O1R H1R 0.8400 . ?
C2R C3R 1.511(2) . ?
C2R H2RB 0.963(17) . ?
C2R H2RA 0.929(15) . ?
C3R C3R 1.520(3) 3_566 ?
C3R H3RB 0.954(15) . ?
C3R H3RA 1.053(15) . ?

loop_
_geom_hbond_atom_site_label_D
_geom_hbond_atom_site_label_H
_geom_hbond_atom_site_label_A
_geom_hbond_distance_DH
_geom_hbond_distance_HA
_geom_hbond_distance_DA
_geom_hbond_angle_DHA
_geom_hbond_site_symmetry_A
O1R H1R O2 0.84 2.01 2.8459(18) 172.4 4_476
N1 H1N O3 0.885(12) 1.980(13) 2.8525(12) 168.4(11) 2_645
N2 H2N O1S 0.893(12) 2.098(12) 2.9040(12) 149.8(10) 2_655
N3 H3N N4 0.888(12) 2.197(12) 2.6494(12) 111.1(9) .
N5 H5N O1S 0.838(13) 2.401(13) 3.1154(12) 143.7(11) 2_655
N6 H6N O7 0.872(12) 2.227(12) 3.0616(11) 160.2(10) .
O1S H1SA O7 0.887(15) 1.961(15) 2.8419(11) 171.4(13) 2_645
O1S H1SB O5 0.878(16) 1.953(16) 2.8187(11) 168.4(14) 2_545

loop_
_geom_torsion_atom_site_label_1
_geom_torsion_atom_site_label_2
_geom_torsion_atom_site_label_3
_geom_torsion_atom_site_label_4
_geom_torsion
_geom_torsion_site_symmetry_1
_geom_torsion_site_symmetry_2
_geom_torsion_site_symmetry_3
_geom_torsion_site_symmetry_4
_geom_torsion_publ_flag
C21 O6 C1 C6 -9.36(14) . . . . ?
C21 O6 C1 C2 171.08(8) . . . . ?
O6 C1 C2 C3 177.98(8) . . . . ?
C6 C1 C2 C3 -1.60(15) . . . . ?
O6 C1 C2 N1 -3.72(13) . . . . ?
C6 C1 C2 N1 176.71(9) . . . . ?
C22 N1 C2 C3 107.89(11) . . . . ?
C22 N1 C2 C1 -70.38(13) . . . . ?
C7 O1 C3 C4 -14.50(14) . . . . ?
C7 O1 C3 C2 167.15(8) . . . . ?
C1 C2 C3 O1 177.77(8) . . . . ?
N1 C2 C3 O1 -0.50(14) . . . . ?
C1 C2 C3 C4 -0.63(15) . . . . ?
N1 C2 C3 C4 -178.90(9) . . . . ?
O1 C3 C4 C5 -176.35(10) . . . . ?
C2 C3 C4 C5 1.92(15) . . . . ?
C3 C4 C5 C6 -1.01(16) . . . . ?
C4 C5 C6 C1 -1.19(16) . . . . ?
O6 C1 C6 C5 -177.05(9) . . . . ?
C2 C1 C6 C5 2.49(15) . . . . ?
C3 O1 C7 C8 83.81(11) . . . . ?
C9 N2 C8 O2 6.10(15) . . . . ?
C9 N2 C8 C7 -175.05(9) . . . . ?
O1 C7 C8 O2 179.74(9) . . . . ?
O1 C7 C8 N2 0.83(14) . . . . ?
C8 N2 C9 C10 72.03(12) . . . . ?
C11 N3 C10 C9 -175.50(9) . . . . ?
N2 C9 C10 N3 61.26(12) . . . . ?
C10 N3 C11 O3 11.62(16) . . . . ?
C10 N3 C11 C12 -165.54(9) . . . . ?
C13 N4 C12 C16 -3.06(15) . . . . ?
C13 N4 C12 C11 171.65(9) . . . . ?
O3 C11 C12 N4 -173.51(9) . . . . ?
N3 C11 C12 N4 3.72(13) . . . . ?
O3 C11 C12 C16 1.34(15) . . . . ?
N3 C11 C12 C16 178.58(10) . . . . ?
C12 N4 C13 C14 0.22(15) . . . . ?
C12 N4 C13 C17 -179.68(9) . . . . ?
N4 C13 C14 C15 2.64(16) . . . . ?
C17 C13 C14 C15 -177.47(9) . . . . ?
C13 C14 C15 C16 -2.73(16) . . . . ?
C14 C15 C16 C12 0.14(16) . . . . ?
N4 C12 C16 C15 2.89(16) . . . . ?
C11 C12 C16 C15 -171.58(9) . . . . ?
C18 N5 C17 O4 3.03(15) . . . . ?
C18 N5 C17 C13 -175.29(9) . . . . ?
N4 C13 C17 O4 165.28(9) . . . . ?
C14 C13 C17 O4 -14.62(15) . . . . ?
N4 C13 C17 N5 -16.35(13) . . . . ?
C14 C13 C17 N5 163.75(9) . . . . ?
C17 N5 C18 C19 67.04(13) . . . . ?
C20 N6 C19 C18 -127.34(11) . . . . ?
N5 C18 C19 N6 61.82(13) . . . . ?
C19 N6 C20 O5 1.53(16) . . . . ?
C19 N6 C20 C21 -175.39(9) . . . . ?
C1 O6 C21 C20 -76.15(11) . . . . ?
O5 C20 C21 O6 161.09(9) . . . . ?
N6 C20 C21 O6 -21.86(13) . . . . ?
C2 N1 C22 O7 -4.04(15) . . . . ?
C2 N1 C22 C23 176.46(9) . . . . ?
O1R C2R C3R C3R -64.1(2) . . . 3_566 ?
